data_1559902
loop_
_publ_author_name
'Khadivjam, Tinasadat'
'Che-Quang, Huy'
'Maris, Thierry'
'Ajoyan, Zvart'
'Howarth, Ashlee J.'
'Wuest, James D.'

_publ_section_title
;
 Modular Construction of Porous Hydrogen-Bonded Molecular Materials from
 Melams
;
_journal_issue 31
_journal_name_full 'Chemistry-A European Journal'
_journal_page_first 7026
_journal_page_last 7040
_journal_paper_doi 10.1002/chem.202000186
_journal_volume 26
_journal_year 2020
_chemical_formula_moiety 'C18 H20 N22, 2(C6 H6), 5(C2 H6 O S)'
_chemical_formula_sum 'C40 H62 N22 O5 S5'
_chemical_formula_weight 1091.41
_chemical_name_systematic
;
N2,N2'-(1,4-phenylene)bis[N2-(4,6-diamino-1,3,5-triazin-2-yl)
-1,3,5-triazine-2,4,6-triamine] benzene dimethyl sulfoxide solvate 
;
_space_group_crystal_system monoclinic
_space_group_IT_number 14
_space_group_name_Hall '-P 2ybc'
_space_group_name_H-M_alt 'P 1 21/c 1'
_atom_sites_solution_hydrogens geom
_atom_sites_solution_primary dual
_audit_creation_date 2019-10-03
_audit_creation_method
;
Olex2 1.2
(compiled 2018.05.29 svn.r3508 for OlexSys, GUI svn.r5506)
;
_cell_angle_alpha 90
_cell_angle_beta 119.267(2)
_cell_angle_gamma 90
_cell_formula_units_Z 4
_cell_length_a 16.7222(7)
_cell_length_b 22.2116(9)
_cell_length_c 16.9061(7)
_cell_measurement_reflns_used 9937
_cell_measurement_temperature 150
_cell_measurement_theta_max 72.802
_cell_measurement_theta_min 3.030
_cell_volume 5477.8(4)
_computing_cell_refinement
;
SAINT (2006) V7.34A; Integration Software for Single Crystal Data. 
Bruker AXS Inc., Madison, WI 53719-1173.'
;
_computing_data_collection
;
APEX 2 (2006) Bruker AXS Inc., Madison, WI 53719-1173.
;
_computing_data_reduction
;
SAINT (2006) V7.34A; Integration Software for Single Crystal Data. 
Bruker AXS Inc., Madison, WI 53719-1173.'
;
_computing_molecular_graphics 'Olex2 (Dolomanov et al., 2009)'
_computing_publication_material 'Olex2 (Dolomanov et al., 2009)'
_computing_structure_refinement 'XL (Sheldrick, 2008)'
_computing_structure_solution 'SHELXS-97 (Sheldrick, 1990)'
_diffrn_ambient_temperature 150
_diffrn_detector 'CCD area detector'
_diffrn_detector_area_resol_mean 8.3
_diffrn_detector_type 'Protem Pt135 CCD'
_diffrn_measured_fraction_theta_full 0.987
_diffrn_measured_fraction_theta_max 0.970
_diffrn_measurement_device 'four-circle diffractometer'
_diffrn_measurement_device_type 'Bruker Microstar'
_diffrn_measurement_method '\w scans'
_diffrn_radiation_collimation 'Focusing mirrors'
_diffrn_radiation_monochromator 'Helios Mirror Optics'
_diffrn_radiation_probe x-ray
_diffrn_radiation_type CuK\a
_diffrn_radiation_wavelength 1.54178
_diffrn_reflns_av_R_equivalents 0.0253
_diffrn_reflns_av_unetI/netI 0.0229
_diffrn_reflns_Laue_measured_fraction_full 0.987
_diffrn_reflns_Laue_measured_fraction_max 0.970
_diffrn_reflns_limit_h_max 20
_diffrn_reflns_limit_h_min -20
_diffrn_reflns_limit_k_max 27
_diffrn_reflns_limit_k_min -27
_diffrn_reflns_limit_l_max 17
_diffrn_reflns_limit_l_min -19
_diffrn_reflns_number 76432
_diffrn_reflns_point_group_measured_fraction_full 0.987
_diffrn_reflns_point_group_measured_fraction_max 0.970
_diffrn_reflns_theta_full 67.679
_diffrn_reflns_theta_max 73.471
_diffrn_reflns_theta_min 3.029
_diffrn_source 'Rotating Anode'
_diffrn_source_target Cu
_diffrn_source_type 'Microstar Rotating Anode'
_exptl_absorpt_coefficient_mu 2.469
_exptl_absorpt_correction_T_max 0.7741
_exptl_absorpt_correction_T_min 0.3884
_exptl_absorpt_correction_type multi-scan
_exptl_absorpt_process_details
;
SADABS-2007/4 (Bruker,2007/4) was used for absorption correction.
wR2(int) was 0.1474 before and 0.0586 after correction.
The Ratio of minimum to maximum transmission is 0.5017.
The \l/2 correction factor is Not present.
;
_exptl_crystal_colour 'clear light colourless'
_exptl_crystal_colour_lustre clear
_exptl_crystal_colour_modifier light
_exptl_crystal_colour_primary colourless
_exptl_crystal_density_diffrn 1.323
_exptl_crystal_density_method 'not measured'
_exptl_crystal_description block
_exptl_crystal_F_000 2304
_exptl_crystal_size_max 0.33
_exptl_crystal_size_mid 0.22
_exptl_crystal_size_min 0.22
_refine_diff_density_max 1.479
_refine_diff_density_min -1.325
_refine_diff_density_rms 0.080
_refine_ls_extinction_coef .
_refine_ls_extinction_method none
_refine_ls_goodness_of_fit_ref 1.035
_refine_ls_hydrogen_treatment constr
_refine_ls_matrix_type full
_refine_ls_number_parameters 675
_refine_ls_number_reflns 10704
_refine_ls_number_restraints 293
_refine_ls_restrained_S_all 1.141
_refine_ls_R_factor_all 0.0735
_refine_ls_R_factor_gt 0.0699
_refine_ls_shift/su_max 0.000
_refine_ls_shift/su_mean 0.000
_refine_ls_structure_factor_coef Fsqd
_refine_ls_weighting_details 'w=1/[\s^2^(Fo^2^)+(0.1154P)^2^+7.3434P] where P=(Fo^2^+2Fc^2^)/3'
_refine_ls_weighting_scheme calc
_refine_ls_wR_factor_gt 0.2062
_refine_ls_wR_factor_ref 0.2088
_reflns_Friedel_coverage 0.000
_reflns_Friedel_fraction_full .
_reflns_Friedel_fraction_max .
_reflns_number_gt 9626
_reflns_number_total 10704
_reflns_threshold_expression 'I > 2\s(I)'
_cod_data_source_file melam_8-5_dmso_2_c6h6_jw1352.cif
_cod_data_source_block jw1352
_cod_database_code 1559902

loop_
_space_group_symop_id
_space_group_symop_operation_xyz
1 'x, y, z'
2 '-x, y+1/2, -z+1/2'
3 '-x, -y, -z'
4 'x, -y-1/2, z-1/2'

loop_
_atom_site_label
_atom_site_type_symbol
_atom_site_fract_x
_atom_site_fract_y
_atom_site_fract_z
_atom_site_U_iso_or_equiv
_atom_site_adp_type
_atom_site_occupancy
_atom_site_site_symmetry_order
_atom_site_calc_flag
_atom_site_refinement_flags_posn
_atom_site_refinement_flags_adp
_atom_site_refinement_flags_occupancy
_atom_site_disorder_assembly
_atom_site_disorder_group
C1 C 0.12058(16) 0.19640(11) 0.28493(17) 0.0267(5) Uani 1 1 d . . . . .
H1 H 0.122665 0.153792 0.290423 0.032 Uiso 1 1 calc R . . . .
C2 C 0.18942(16) 0.22681(11) 0.27843(17) 0.0263(5) Uani 1 1 d . . . . .
H2 H 0.238730 0.204949 0.279418 0.032 Uiso 1 1 calc R . . . .
C3 C 0.18674(16) 0.28894(11) 0.27049(15) 0.0247(5) Uani 1 1 d . . . . .
C4 C 0.11430(17) 0.32097(11) 0.26801(17) 0.0279(5) Uani 1 1 d . . . . .
H4 H 0.111978 0.363536 0.261765 0.034 Uiso 1 1 calc R . . . .
C5 C 0.04496(16) 0.29053(11) 0.27472(17) 0.0276(5) Uani 1 1 d . . . . .
H5 H -0.004597 0.312313 0.273346 0.033 Uiso 1 1 calc R . . . .
C6 C 0.04851(16) 0.22835(11) 0.28341(16) 0.0243(5) Uani 1 1 d . . . . .
C7 C -0.05585(16) 0.22463(11) 0.34493(17) 0.0264(5) Uani 1 1 d . . . . .
C8 C -0.17305(17) 0.26539(12) 0.35575(17) 0.0297(5) Uani 1 1 d . . . . .
C9 C -0.02951(18) 0.26791(12) 0.47555(17) 0.0307(5) Uani 1 1 d . . . . .
C10 C -0.06647(16) 0.14800(11) 0.23748(17) 0.0260(5) Uani 1 1 d . . . . .
C11 C -0.13619(17) 0.05873(12) 0.22011(19) 0.0324(6) Uani 1 1 d . . . . .
C12 C -0.11775(18) 0.09731(12) 0.10650(18) 0.0328(6) Uani 1 1 d . . . . .
C13 C 0.31477(15) 0.35929(11) 0.34071(16) 0.0246(5) Uani 1 1 d . . . . .
C14 C 0.40096(17) 0.37380(12) 0.49050(17) 0.0301(5) Uani 1 1 d . . . . .
C15 C 0.39086(16) 0.44633(11) 0.39239(17) 0.0264(5) Uani 1 1 d . . . . .
C16 C 0.29247(16) 0.30097(11) 0.21091(16) 0.0250(5) Uani 1 1 d . . . . .
C17 C 0.41204(17) 0.28446(12) 0.18794(18) 0.0309(5) Uani 1 1 d . . . . .
C18 C 0.26876(17) 0.25846(11) 0.08059(17) 0.0280(5) Uani 1 1 d . . . . .
N1 N -0.02137(13) 0.19723(9) 0.29279(14) 0.0260(4) Uani 1 1 d . . . . .
N2 N 0.00681(14) 0.24027(10) 0.42892(14) 0.0292(4) Uani 1 1 d . . . . .
N3 N -0.14526(14) 0.23354(10) 0.30478(15) 0.0297(5) Uani 1 1 d . . . . .
N4 N -0.11768(15) 0.28329(11) 0.44171(15) 0.0340(5) Uani 1 1 d . . . . .
N5 N -0.26113(16) 0.27875(12) 0.31739(17) 0.0407(6) Uani 1 1 d . . . . .
H5A H -0.282396 0.298921 0.347974 0.049 Uiso 1 1 calc R . . . .
H5B H -0.298551 0.267483 0.261245 0.049 Uiso 1 1 calc R . . . .
N6 N 0.02831(17) 0.28051(13) 0.56288(16) 0.0434(6) Uani 1 1 d . . . . .
H6A H 0.007902 0.298341 0.596034 0.052 Uiso 1 1 calc R . . . .
H6B H 0.086663 0.270950 0.587060 0.052 Uiso 1 1 calc R . . . .
N7 N -0.09579(14) 0.10665(10) 0.27453(15) 0.0307(5) Uani 1 1 d . . . . .
N8 N -0.07401(14) 0.14711(10) 0.15535(14) 0.0290(4) Uani 1 1 d . . . . .
N9 N -0.14865(15) 0.05183(10) 0.13598(16) 0.0338(5) Uani 1 1 d . . . . .
N10 N -0.13092(18) 0.09497(12) 0.02133(16) 0.0424(6) Uani 1 1 d . . . . .
H10A H -0.159343 0.063971 -0.013602 0.051 Uiso 1 1 calc R . . . .
H10B H -0.111114 0.124450 0.000617 0.051 Uiso 1 1 calc R . . . .
N11 N -0.16478(18) 0.01449(11) 0.25480(18) 0.0431(6) Uani 1 1 d . . . . .
H11A H -0.190874 -0.017915 0.222434 0.052 Uiso 1 1 calc R . . . .
H11B H -0.157364 0.017974 0.309834 0.052 Uiso 1 1 calc R . . . .
N12 N 0.25863(14) 0.32137(9) 0.26638(14) 0.0264(4) Uani 1 1 d . . . . .
N13 N 0.38233(14) 0.30817(10) 0.24223(14) 0.0288(4) Uani 1 1 d . . . . .
N14 N 0.23155(13) 0.27643(9) 0.13184(14) 0.0257(4) Uani 1 1 d . . . . .
N15 N 0.35884(14) 0.25945(10) 0.10639(15) 0.0311(5) Uani 1 1 d . . . . .
N16 N 0.21204(15) 0.23750(11) -0.00216(15) 0.0357(5) Uani 1 1 d . . . . .
H16A H 0.233937 0.225084 -0.037253 0.043 Uiso 1 1 calc R . . . .
H16B H 0.152698 0.236067 -0.021708 0.043 Uiso 1 1 calc R . . . .
N17 N 0.50247(16) 0.28456(13) 0.21849(18) 0.0436(6) Uani 1 1 d . . . . .
H17A H 0.524538 0.268691 0.185437 0.052 Uiso 1 1 calc R . . . .
H17B H 0.539877 0.300498 0.271639 0.052 Uiso 1 1 calc R . . . .
N18 N 0.34179(15) 0.33712(10) 0.42263(14) 0.0305(5) Uani 1 1 d . . . . .
N19 N 0.33205(14) 0.41344(9) 0.31919(13) 0.0260(4) Uani 1 1 d . . . . .
N20 N 0.42998(14) 0.42762(9) 0.47907(14) 0.0285(4) Uani 1 1 d . . . . .
N21 N 0.41134(15) 0.50146(9) 0.37619(15) 0.0323(5) Uani 1 1 d . . . . .
H21A H 0.449404 0.524359 0.421535 0.039 Uiso 1 1 calc R . . . .
H21B H 0.386775 0.514895 0.320163 0.039 Uiso 1 1 calc R . . . .
N22 N 0.43219(17) 0.35371(11) 0.57519(15) 0.0394(6) Uani 1 1 d . . . . .
H22A H 0.470725 0.375717 0.621526 0.047 Uiso 1 1 calc R . . . .
H22B H 0.414176 0.318482 0.584545 0.047 Uiso 1 1 calc R . . . .
C20 C 0.4237(3) 0.3354(2) 0.9467(3) 0.1154(13) Uani 1 1 d . U . . .
H20 H 0.447394 0.307139 0.995059 0.138 Uiso 1 1 calc R . . . .
C21 C 0.4287(3) 0.32355(18) 0.8685(3) 0.1086(12) Uani 1 1 d G U . . .
H21 H 0.455755 0.287203 0.863383 0.130 Uiso 1 1 calc R . . . .
C22 C 0.3940(3) 0.3649(2) 0.7977(2) 0.1100(12) Uani 1 1 d G U . . .
H22 H 0.397371 0.356783 0.744251 0.132 Uiso 1 1 calc R . . . .
C23 C 0.3543(3) 0.4181(2) 0.8052(3) 0.1207(13) Uani 1 1 d G U . . .
H23 H 0.330625 0.446301 0.756794 0.145 Uiso 1 1 calc R . . . .
C24 C 0.3494(3) 0.42990(18) 0.8834(3) 0.1252(14) Uani 1 1 d G U . . .
H24 H 0.322263 0.466238 0.888468 0.150 Uiso 1 1 calc R . . . .
C25 C 0.3840(3) 0.3886(2) 0.9541(3) 0.1214(13) Uani 1 1 d G U . . .
H25 H 0.380647 0.396658 1.007601 0.146 Uiso 1 1 calc R . . . .
C30 C 0.1470(4) 0.6141(2) 0.8583(3) 0.107(2) Uani 1 1 d . . . . .
H30 H 0.151975 0.646311 0.897445 0.128 Uiso 1 1 calc R . . . .
C31 C 0.0928(3) 0.5645(3) 0.8498(4) 0.136(3) Uani 1 1 d G . . . .
H31 H 0.060645 0.562723 0.883064 0.163 Uiso 1 1 calc R . . . .
C32 C 0.0855(3) 0.5173(2) 0.7925(4) 0.136(3) Uani 1 1 d G . . . .
H32 H 0.048455 0.483402 0.786689 0.164 Uiso 1 1 calc R . . . .
C33 C 0.1325(4) 0.5199(2) 0.7438(3) 0.153(3) Uani 1 1 d G . . . .
H33 H 0.127593 0.487670 0.704694 0.183 Uiso 1 1 calc R . . . .
C34 C 0.1868(4) 0.5695(3) 0.7524(3) 0.122(2) Uani 1 1 d G . . . .
H34 H 0.218923 0.571257 0.719074 0.146 Uiso 1 1 calc R . . . .
C35 C 0.1940(3) 0.6166(2) 0.8096(3) 0.1041(19) Uani 1 1 d G . . . .
H35 H 0.231115 0.650578 0.815449 0.125 Uiso 1 1 calc R . . . .
S40 S 0.62170(7) 0.37929(7) 0.83270(7) 0.0470(3) Uani 0.888(4) 1 d D U P A 1
O40 O 0.5726(4) 0.4149(2) 0.7441(2) 0.0502(13) Uani 0.888(4) 1 d D U P A 1
C40 C 0.73940(15) 0.3764(3) 0.8668(5) 0.0612(17) Uani 0.888(4) 1 d D U P A 1
H40A H 0.771749 0.353656 0.923578 0.092 Uiso 0.888(4) 1 calc R . P A 1
H40B H 0.747912 0.356498 0.819728 0.092 Uiso 0.888(4) 1 calc R . P A 1
H40C H 0.764049 0.417383 0.876193 0.092 Uiso 0.888(4) 1 calc R . P A 1
C41 C 0.6276(4) 0.4288(2) 0.9168(3) 0.0717(13) Uani 0.888(4) 1 d D U P A 1
H41A H 0.658616 0.408713 0.975968 0.108 Uiso 0.888(4) 1 calc R . P A 1
H41B H 0.662087 0.464873 0.918423 0.108 Uiso 0.888(4) 1 calc R . P A 1
H41C H 0.565507 0.440252 0.902856 0.108 Uiso 0.888(4) 1 calc R . P A 1
S40B S 0.6244(6) 0.4100(6) 0.8465(6) 0.0539(13) Uani 0.112(4) 1 d . U P A 2
O40B O 0.589(4) 0.417(2) 0.763(3) 0.050(7) Uani 0.112(4) 1 d . U P A 2
C40B C 0.652(3) 0.465(2) 0.909(3) 0.072(8) Uani 0.112(4) 1 d . U P A 2
H40D H 0.678527 0.451344 0.972249 0.107 Uiso 0.112(4) 1 calc R . P A 2
H40E H 0.698250 0.488262 0.902299 0.107 Uiso 0.112(4) 1 calc R . P A 2
H40F H 0.598453 0.489913 0.893291 0.107 Uiso 0.112(4) 1 calc R . P A 2
C41B C 0.751(3) 0.392(3) 0.856(5) 0.062(9) Uani 0.112(4) 1 d . U P A 2
H41D H 0.795975 0.383870 0.919845 0.093 Uiso 0.112(4) 1 calc R . P A 2
H41E H 0.745428 0.356153 0.819691 0.093 Uiso 0.112(4) 1 calc R . P A 2
H41F H 0.770335 0.426296 0.834205 0.093 Uiso 0.112(4) 1 calc R . P A 2
S50 S -0.36723(7) 0.42182(5) 0.34234(8) 0.0461(4) Uani 0.741(3) 1 d D . P B 1
O50 O -0.36612(14) 0.35642(6) 0.37115(14) 0.0463(5) Uani 1 1 d D . . B 1
C50 C -0.3676(3) 0.46625(18) 0.4284(2) 0.0665(11) Uani 1 1 d D . . B 1
H50A H -0.368305 0.508940 0.413434 0.100 Uiso 1 1 calc R . . B 1
H50B H -0.422194 0.456907 0.433473 0.100 Uiso 1 1 calc R . . B 1
H50C H -0.312495 0.457635 0.486224 0.100 Uiso 1 1 calc R . . B 1
C51 C -0.48132(15) 0.43508(18) 0.2576(2) 0.0607(9) Uani 1 1 d D . . B 1
H51A H -0.487235 0.476570 0.235730 0.091 Uiso 1 1 calc R . . B 1
H51B H -0.497763 0.407123 0.207120 0.091 Uiso 1 1 calc R . . B 1
H51C H -0.522399 0.428904 0.282899 0.091 Uiso 1 1 calc R . . B 1
S50B S -0.4298(2) 0.41029(14) 0.3687(2) 0.0472(10) Uani 0.259(3) 1 d . . P B 2
S60 S -0.15396(12) -0.07740(5) -0.04854(10) 0.0960(5) Uani 1 1 d D . . . .
O60 O -0.1836(3) -0.01400(9) -0.08726(19) 0.0929(11) Uani 1 1 d D . . . .
C60 C -0.0440(3) -0.0723(4) 0.0471(4) 0.159(4) Uani 1 1 d D . . . .
H60A H -0.023403 -0.112424 0.073161 0.238 Uiso 1 1 calc R . . . .
H60B H -0.001026 -0.055697 0.028909 0.238 Uiso 1 1 calc R . . . .
H60C H -0.046245 -0.045805 0.092303 0.238 Uiso 1 1 calc R . . . .
C61 C -0.2017(5) -0.0880(3) 0.0231(5) 0.125(3) Uani 1 1 d D . . . .
H61A H -0.185388 -0.128072 0.050615 0.187 Uiso 1 1 calc R . . . .
H61B H -0.177657 -0.057312 0.070883 0.187 Uiso 1 1 calc R . . . .
H61C H -0.268541 -0.084390 -0.012373 0.187 Uiso 1 1 calc R . . . .
S70 S -0.10221(18) -0.04928(11) 0.50582(18) 0.0661(5) Uani 0.5 1 d D U P C 1
O70 O -0.1183(5) 0.0044(3) 0.4430(5) 0.0806(12) Uiso 0.5 1 d D U P C 1
C70 C -0.2103(5) -0.0820(6) 0.4710(11) 0.129(4) Uiso 0.5 1 d D U P C 1
H70A H -0.203275 -0.116769 0.509620 0.193 Uiso 0.5 1 calc R . P C 1
H70B H -0.250787 -0.052308 0.476277 0.193 Uiso 0.5 1 calc R . P C 1
H70C H -0.236992 -0.095189 0.407816 0.193 Uiso 0.5 1 calc R . P C 1
C71 C -0.0654(6) -0.1041(3) 0.4553(5) 0.0630(19) Uiso 0.5 1 d D U P C 1
H71A H -0.052313 -0.141752 0.489602 0.095 Uiso 0.5 1 calc R . P C 1
H71B H -0.113598 -0.110943 0.392694 0.095 Uiso 0.5 1 calc R . P C 1
H71C H -0.009682 -0.089967 0.455642 0.095 Uiso 0.5 1 calc R . P C 1
S70B S -0.0637(3) -0.0461(2) 0.5121(4) 0.0661(5) Uani 0.25 1 d D U P D 2
O70B O -0.1369(5) -0.0028(3) 0.4455(6) 0.0806(12) Uiso 0.5 1 d D U P D 2
C70B C -0.1376(7) -0.0941(5) 0.5294(8) 0.097(3) Uiso 0.5 1 d D U P D 2
H70D H -0.101738 -0.126071 0.571907 0.146 Uiso 0.5 1 calc R . P D 2
H70E H -0.169918 -0.070862 0.554372 0.146 Uiso 0.5 1 calc R . P D 2
H70F H -0.182255 -0.111974 0.471402 0.146 Uiso 0.5 1 calc R . P D 2
C71B C -0.0141(9) -0.1013(5) 0.4748(9) 0.110(4) Uiso 0.5 1 d D U P D 2
H71D H 0.031047 -0.124472 0.526896 0.165 Uiso 0.5 1 calc R . P D 2
H71E H -0.061983 -0.128414 0.432009 0.165 Uiso 0.5 1 calc R . P D 2
H71F H 0.016351 -0.081792 0.444586 0.165 Uiso 0.5 1 calc R . P D 2
S70C S -0.1711(4) -0.0717(3) 0.4252(4) 0.0891(8) Uiso 0.25 1 d . U P E 3
S80 S 0.61040(6) 0.21742(4) 0.05630(5) 0.0526(2) Uani 1 1 d D . . . .
O80 O 0.60959(15) 0.25754(11) 0.12935(13) 0.0540(6) Uani 1 1 d D . . . .
C80 C 0.6952(4) 0.2496(3) 0.0364(5) 0.109(2) Uani 1 1 d D . . . .
H80A H 0.700312 0.226313 -0.010155 0.164 Uiso 1 1 calc R . . . .
H80B H 0.678407 0.291222 0.015733 0.164 Uiso 1 1 calc R . . . .
H80C H 0.754239 0.249151 0.092701 0.164 Uiso 1 1 calc R . . . .
C81 C 0.6750(2) 0.15278(12) 0.1107(3) 0.0632(10) Uani 1 1 d D . . . .
H81A H 0.676867 0.125988 0.065584 0.095 Uiso 1 1 calc R . . . .
H81B H 0.737525 0.164658 0.155248 0.095 Uiso 1 1 calc R . . . .
H81C H 0.646498 0.131723 0.141546 0.095 Uiso 1 1 calc R . . . .

loop_
_atom_site_aniso_label
_atom_site_aniso_U_11
_atom_site_aniso_U_22
_atom_site_aniso_U_33
_atom_site_aniso_U_23
_atom_site_aniso_U_13
_atom_site_aniso_U_12
C1 0.0250(11) 0.0261(11) 0.0275(12) -0.0027(9) 0.0116(10) -0.0022(9)
C2 0.0207(11) 0.0300(12) 0.0265(12) -0.0026(9) 0.0103(9) -0.0015(9)
C3 0.0222(11) 0.0303(12) 0.0194(11) -0.0053(9) 0.0084(9) -0.0067(9)
C4 0.0289(12) 0.0246(11) 0.0289(12) -0.0020(9) 0.0130(10) -0.0043(9)
C5 0.0241(11) 0.0300(12) 0.0295(12) -0.0033(9) 0.0138(10) -0.0008(9)
C6 0.0206(11) 0.0312(12) 0.0208(11) -0.0026(9) 0.0097(9) -0.0051(9)
C7 0.0240(11) 0.0291(12) 0.0250(12) -0.0008(9) 0.0111(10) -0.0026(9)
C8 0.0257(12) 0.0357(13) 0.0256(12) -0.0007(10) 0.0110(10) -0.0003(10)
C9 0.0271(12) 0.0391(14) 0.0237(12) -0.0029(10) 0.0106(10) 0.0022(10)
C10 0.0206(11) 0.0271(12) 0.0282(12) -0.0031(9) 0.0103(9) -0.0022(9)
C11 0.0250(12) 0.0290(12) 0.0382(14) 0.0002(10) 0.0114(11) -0.0031(9)
C12 0.0283(12) 0.0351(13) 0.0311(13) -0.0062(10) 0.0115(11) -0.0021(10)
C13 0.0209(10) 0.0277(11) 0.0243(11) -0.0032(9) 0.0103(9) -0.0033(9)
C14 0.0290(12) 0.0317(13) 0.0245(12) -0.0010(10) 0.0091(10) -0.0072(10)
C15 0.0249(11) 0.0248(11) 0.0284(12) -0.0015(9) 0.0121(10) -0.0007(9)
C16 0.0237(11) 0.0250(11) 0.0255(12) -0.0019(9) 0.0114(9) -0.0035(9)
C17 0.0254(12) 0.0334(13) 0.0313(13) -0.0063(10) 0.0117(10) -0.0018(10)
C18 0.0239(11) 0.0290(12) 0.0282(12) -0.0012(9) 0.0104(10) 0.0018(9)
N1 0.0223(9) 0.0311(10) 0.0270(10) -0.0069(8) 0.0140(8) -0.0069(8)
N2 0.0239(10) 0.0389(12) 0.0232(10) -0.0018(8) 0.0102(8) 0.0009(8)
N3 0.0234(10) 0.0368(11) 0.0279(11) -0.0051(9) 0.0118(9) -0.0015(8)
N4 0.0284(11) 0.0462(13) 0.0258(11) -0.0045(9) 0.0120(9) 0.0036(9)
N5 0.0239(11) 0.0612(16) 0.0341(12) -0.0099(11) 0.0119(10) 0.0061(10)
N6 0.0314(12) 0.0671(17) 0.0237(11) -0.0079(11) 0.0073(10) 0.0089(11)
N7 0.0280(10) 0.0320(11) 0.0310(11) -0.0010(9) 0.0136(9) -0.0057(8)
N8 0.0287(10) 0.0313(11) 0.0264(10) -0.0040(8) 0.0131(9) -0.0053(8)
N9 0.0334(11) 0.0300(11) 0.0345(12) -0.0032(9) 0.0139(10) -0.0050(9)
N10 0.0515(15) 0.0437(13) 0.0301(12) -0.0106(10) 0.0184(11) -0.0154(11)
N11 0.0488(14) 0.0365(13) 0.0432(14) -0.0017(10) 0.0220(12) -0.0145(11)
N12 0.0253(10) 0.0306(10) 0.0258(10) -0.0061(8) 0.0143(8) -0.0080(8)
N13 0.0211(10) 0.0340(11) 0.0293(11) -0.0075(8) 0.0108(8) -0.0037(8)
N14 0.0224(10) 0.0304(10) 0.0215(10) -0.0037(8) 0.0084(8) -0.0029(8)
N15 0.0232(10) 0.0370(12) 0.0308(11) -0.0097(9) 0.0114(9) -0.0005(8)
N16 0.0244(10) 0.0531(14) 0.0255(11) -0.0117(10) 0.0090(9) -0.0002(9)
N17 0.0226(11) 0.0620(16) 0.0446(14) -0.0226(12) 0.0151(10) -0.0061(10)
N18 0.0307(11) 0.0311(11) 0.0251(10) -0.0002(8) 0.0101(9) -0.0091(8)
N19 0.0266(10) 0.0279(10) 0.0217(10) -0.0031(8) 0.0103(8) -0.0041(8)
N20 0.0301(10) 0.0287(10) 0.0239(10) -0.0032(8) 0.0109(8) -0.0076(8)
N21 0.0356(11) 0.0255(10) 0.0270(11) 0.0001(8) 0.0084(9) -0.0071(8)
N22 0.0421(13) 0.0399(13) 0.0237(11) 0.0030(9) 0.0064(10) -0.0163(10)
C20 0.094(2) 0.144(3) 0.101(2) 0.018(2) 0.0424(19) 0.025(2)
C21 0.087(2) 0.141(3) 0.098(2) 0.017(2) 0.0461(19) 0.019(2)
C22 0.090(2) 0.143(3) 0.099(2) 0.019(2) 0.0468(19) 0.016(2)
C23 0.100(2) 0.146(3) 0.103(2) 0.021(2) 0.040(2) 0.020(2)
C24 0.105(2) 0.148(3) 0.104(2) 0.016(2) 0.038(2) 0.029(2)
C25 0.102(2) 0.148(3) 0.102(2) 0.016(2) 0.041(2) 0.030(2)
C30 0.122(5) 0.116(5) 0.091(4) 0.029(4) 0.059(4) 0.035(4)
C31 0.134(6) 0.159(8) 0.146(7) 0.075(6) 0.092(6) 0.051(6)
C32 0.085(4) 0.197(9) 0.098(5) 0.041(6) 0.021(4) -0.025(5)
C33 0.165(8) 0.172(9) 0.116(6) -0.004(6) 0.065(6) -0.020(7)
C34 0.134(6) 0.159(7) 0.110(5) -0.008(5) 0.089(5) -0.015(5)
C35 0.108(4) 0.118(5) 0.079(4) 0.026(3) 0.039(3) 0.017(4)
S40 0.0506(5) 0.0467(8) 0.0411(5) 0.0090(5) 0.0204(4) -0.0027(4)
O40 0.057(3) 0.0525(17) 0.0280(19) 0.0029(15) 0.0106(17) -0.0173(17)
C40 0.055(3) 0.071(4) 0.060(3) 0.001(3) 0.030(2) 0.001(3)
C41 0.080(3) 0.083(4) 0.046(2) 0.000(2) 0.025(2) 0.011(3)
S40B 0.0581(18) 0.049(2) 0.0451(19) 0.0046(19) 0.0181(17) -0.002(2)
O40B 0.050(10) 0.052(10) 0.042(10) 0.006(9) 0.017(9) 0.002(9)
C40B 0.074(12) 0.063(12) 0.054(12) -0.013(11) 0.013(11) 0.004(12)
C41B 0.037(12) 0.09(2) 0.078(17) 0.005(16) 0.043(11) -0.012(13)
S50 0.0414(6) 0.0483(6) 0.0547(7) -0.0121(5) 0.0284(5) -0.0092(4)
O50 0.0348(10) 0.0473(12) 0.0462(12) -0.0118(9) 0.0116(9) 0.0032(9)
C50 0.057(2) 0.058(2) 0.066(2) -0.0234(19) 0.0156(18) 0.0063(17)
C51 0.070(2) 0.052(2) 0.052(2) 0.0022(16) 0.0230(18) 0.0041(17)
S50B 0.0411(16) 0.0470(17) 0.0530(19) 0.0003(13) 0.0225(14) 0.0032(12)
S60 0.1313(12) 0.0602(7) 0.0828(9) -0.0127(6) 0.0416(8) -0.0011(7)
O60 0.141(3) 0.0634(18) 0.0541(17) -0.0115(14) 0.0320(19) -0.0024(19)
C60 0.199(9) 0.144(7) 0.123(6) 0.014(5) 0.071(6) 0.079(7)
C61 0.173(7) 0.091(4) 0.147(6) 0.006(4) 0.106(6) -0.009(4)
S70 0.1058(11) 0.0445(6) 0.0520(6) 0.0011(5) 0.0417(9) 0.0004(9)
S70B 0.1058(11) 0.0445(6) 0.0520(6) 0.0011(5) 0.0417(9) 0.0004(9)
S80 0.0499(5) 0.0641(5) 0.0353(4) -0.0065(3) 0.0142(4) 0.0129(4)
O80 0.0374(11) 0.0755(16) 0.0399(12) -0.0147(11) 0.0118(10) 0.0129(11)
C80 0.161(6) 0.098(4) 0.123(5) -0.007(4) 0.112(5) -0.020(4)
C81 0.052(2) 0.052(2) 0.069(2) -0.0063(18) 0.0174(18) 0.0059(16)

loop_
_atom_type_symbol
_atom_type_description
_atom_type_scat_dispersion_real
_atom_type_scat_dispersion_imag
_atom_type_scat_source
C C 0.0181 0.0091 'International Tables Vol C Tables 4.2.6.8 and 6.1.1.4'
H H 0.0000 0.0000 'International Tables Vol C Tables 4.2.6.8 and 6.1.1.4'
N N 0.0311 0.0180 'International Tables Vol C Tables 4.2.6.8 and 6.1.1.4'
O O 0.0492 0.0322 'International Tables Vol C Tables 4.2.6.8 and 6.1.1.4'
S S 0.3331 0.5567 'International Tables Vol C Tables 4.2.6.8 and 6.1.1.4'

loop_
_geom_angle_atom_site_label_1
_geom_angle_atom_site_label_2
_geom_angle_atom_site_label_3
_geom_angle
_geom_angle_site_symmetry_1
_geom_angle_site_symmetry_3
C2 C1 H1 120.1 . .
C2 C1 C6 119.8(2) . .
C6 C1 H1 120.1 . .
C1 C2 H2 119.8 . .
C1 C2 C3 120.3(2) . .
C3 C2 H2 119.8 . .
C2 C3 C4 120.0(2) . .
C2 C3 N12 121.2(2) . .
C4 C3 N12 118.8(2) . .
C3 C4 H4 120.1 . .
C3 C4 C5 119.8(2) . .
C5 C4 H4 120.1 . .
C4 C5 H5 120.1 . .
C6 C5 C4 119.8(2) . .
C6 C5 H5 120.1 . .
C1 C6 N1 120.0(2) . .
C5 C6 C1 120.2(2) . .
C5 C6 N1 119.8(2) . .
N2 C7 N1 115.5(2) . .
N3 C7 N1 116.8(2) . .
N3 C7 N2 127.7(2) . .
N4 C8 N3 124.7(2) . .
N5 C8 N3 116.8(2) . .
N5 C8 N4 118.5(2) . .
N4 C9 N2 125.5(2) . .
N4 C9 N6 117.9(2) . .
N6 C9 N2 116.6(2) . .
N7 C10 N1 115.3(2) . .
N8 C10 N1 117.0(2) . .
N8 C10 N7 127.6(2) . .
N9 C11 N7 125.3(2) . .
N9 C11 N11 118.3(2) . .
N11 C11 N7 116.4(3) . .
N9 C12 N8 125.4(3) . .
N9 C12 N10 118.6(2) . .
N10 C12 N8 116.0(3) . .
N18 C13 N12 116.4(2) . .
N18 C13 N19 127.9(2) . .
N19 C13 N12 115.7(2) . .
N20 C14 N18 125.4(2) . .
N22 C14 N18 116.4(2) . .
N22 C14 N20 118.2(2) . .
N20 C15 N19 125.2(2) . .
N21 C15 N19 116.8(2) . .
N21 C15 N20 118.0(2) . .
N13 C16 N12 116.4(2) . .
N13 C16 N14 127.2(2) . .
N14 C16 N12 116.5(2) . .
N15 C17 N13 125.6(2) . .
N17 C17 N13 117.4(2) . .
N17 C17 N15 117.0(2) . .
N15 C18 N14 125.4(2) . .
N16 C18 N14 117.5(2) . .
N16 C18 N15 117.0(2) . .
C7 N1 C6 117.87(19) . .
C10 N1 C6 120.5(2) . .
C10 N1 C7 120.4(2) . .
C7 N2 C9 113.3(2) . .
C7 N3 C8 113.8(2) . .
C9 N4 C8 114.7(2) . .
C8 N5 H5A 120.0 . .
C8 N5 H5B 120.0 . .
H5A N5 H5B 120.0 . .
C9 N6 H6A 120.0 . .
C9 N6 H6B 120.0 . .
H6A N6 H6B 120.0 . .
C10 N7 C11 113.5(2) . .
C10 N8 C12 113.2(2) . .
C12 N9 C11 114.9(2) . .
C12 N10 H10A 120.0 . .
C12 N10 H10B 120.0 . .
H10A N10 H10B 120.0 . .
C11 N11 H11A 120.0 . .
C11 N11 H11B 120.0 . .
H11A N11 H11B 120.0 . .
C13 N12 C3 117.58(19) . .
C16 N12 C3 119.87(19) . .
C16 N12 C13 118.70(19) . .
C16 N13 C17 113.7(2) . .
C16 N14 C18 113.4(2) . .
C17 N15 C18 114.4(2) . .
C18 N16 H16A 120.0 . .
C18 N16 H16B 120.0 . .
H16A N16 H16B 120.0 . .
C17 N17 H17A 120.0 . .
C17 N17 H17B 120.0 . .
H17A N17 H17B 120.0 . .
C13 N18 C14 113.3(2) . .
C13 N19 C15 113.3(2) . .
C14 N20 C15 114.5(2) . .
C15 N21 H21A 120.0 . .
C15 N21 H21B 120.0 . .
H21A N21 H21B 120.0 . .
C14 N22 H22A 120.0 . .
C14 N22 H22B 120.0 . .
H22A N22 H22B 120.0 . .
C21 C20 H20 120.0 . .
C21 C20 C25 120.0 . .
C25 C20 H20 120.0 . .
C20 C21 H21 120.0 . .
C22 C21 C20 120.0 . .
C22 C21 H21 120.0 . .
C21 C22 H22 120.0 . .
C21 C22 C23 120.0 . .
C23 C22 H22 120.0 . .
C22 C23 H23 120.0 . .
C24 C23 C22 120.0 . .
C24 C23 H23 120.0 . .
C23 C24 H24 120.0 . .
C23 C24 C25 120.0 . .
C25 C24 H24 120.0 . .
C20 C25 H25 120.0 . .
C24 C25 C20 120.0 . .
C24 C25 H25 120.0 . .
C31 C30 H30 120.0 . .
C31 C30 C35 120.0 . .
C35 C30 H30 120.0 . .
C30 C31 H31 120.0 . .
C30 C31 C32 120.0 . .
C32 C31 H31 120.0 . .
C31 C32 H32 120.0 . .
C33 C32 C31 120.0 . .
C33 C32 H32 120.0 . .
C32 C33 H33 120.0 . .
C34 C33 C32 120.0 . .
C34 C33 H33 120.0 . .
C33 C34 H34 120.0 . .
C35 C34 C33 120.0 . .
C35 C34 H34 120.0 . .
C30 C35 H35 120.0 . .
C34 C35 C30 120.0 . .
C34 C35 H35 120.0 . .
O40 S40 C40 108.6(4) . .
O40 S40 C41 105.0(3) . .
C40 S40 C41 98.4(3) . .
S40 C40 H40A 109.5 . .
S40 C40 H40B 109.5 . .
S40 C40 H40C 109.5 . .
H40A C40 H40B 109.5 . .
H40A C40 H40C 109.5 . .
H40B C40 H40C 109.5 . .
S40 C41 H41A 109.5 . .
S40 C41 H41B 109.5 . .
S40 C41 H41C 109.5 . .
H41A C41 H41B 109.5 . .
H41A C41 H41C 109.5 . .
H41B C41 H41C 109.5 . .
O40B S40B C40B 120(3) . .
O40B S40B C41B 91(4) . .
C40B S40B C41B 98(3) . .
S40B C40B H40D 109.5 . .
S40B C40B H40E 109.5 . .
S40B C40B H40F 109.5 . .
H40D C40B H40E 109.5 . .
H40D C40B H40F 109.5 . .
H40E C40B H40F 109.5 . .
S40B C41B H41D 109.5 . .
S40B C41B H41E 109.5 . .
S40B C41B H41F 109.5 . .
H41D C41B H41E 109.5 . .
H41D C41B H41F 109.5 . .
H41E C41B H41F 109.5 . .
O50 S50 C50 105.88(18) . .
O50 S50 C51 104.91(16) . .
C50 S50 C51 97.94(19) . .
S50 C50 H50A 109.5 . .
S50 C50 H50B 109.5 . .
S50 C50 H50C 109.5 . .
H50A C50 H50B 109.5 . .
H50A C50 H50C 109.5 . .
H50B C50 H50C 109.5 . .
S50 C51 H51A 109.5 . .
S50 C51 H51B 109.5 . .
S50 C51 H51C 109.5 . .
H51A C51 H51B 109.5 . .
H51A C51 H51C 109.5 . .
H51B C51 H51C 109.5 . .
O60 S60 C60 107.9(3) . .
O60 S60 C61 104.8(3) . .
C60 S60 C61 89.9(4) . .
S60 C60 H60A 109.5 . .
S60 C60 H60B 109.5 . .
S60 C60 H60C 109.5 . .
H60A C60 H60B 109.5 . .
H60A C60 H60C 109.5 . .
H60B C60 H60C 109.5 . .
S60 C61 H61A 109.5 . .
S60 C61 H61B 109.5 . .
S60 C61 H61C 109.5 . .
H61A C61 H61B 109.5 . .
H61A C61 H61C 109.5 . .
H61B C61 H61C 109.5 . .
O70 S70 C70 106.6(6) . .
O70 S70 C71 100.7(5) . .
C70 S70 C71 95.6(6) . .
S70 C70 H70A 109.5 . .
S70 C70 H70B 109.5 . .
S70 C70 H70C 109.5 . .
H70A C70 H70B 109.5 . .
H70A C70 H70C 109.5 . .
H70B C70 H70C 109.5 . .
S70 C71 H71A 109.5 . .
S70 C71 H71B 109.5 . .
S70 C71 H71C 109.5 . .
H71A C71 H71B 109.5 . .
H71A C71 H71C 109.5 . .
H71B C71 H71C 109.5 . .
O70B S70B C70B 97.3(5) . .
O70B S70B C71B 121.4(6) . .
C71B S70B C70B 97.5(6) . .
S70B C70B H70D 109.5 . .
S70B C70B H70E 109.5 . .
S70B C70B H70F 109.5 . .
H70D C70B H70E 109.5 . .
H70D C70B H70F 109.5 . .
H70E C70B H70F 109.5 . .
S70B C71B H71D 109.5 . .
S70B C71B H71E 109.5 . .
S70B C71B H71F 109.5 . .
H71D C71B H71E 109.5 . .
H71D C71B H71F 109.5 . .
H71E C71B H71F 109.5 . .
O80 S80 C80 104.1(2) . .
O80 S80 C81 107.39(18) . .
C80 S80 C81 94.9(3) . .
S80 C80 H80A 109.5 . .
S80 C80 H80B 109.5 . .
S80 C80 H80C 109.5 . .
H80A C80 H80B 109.5 . .
H80A C80 H80C 109.5 . .
H80B C80 H80C 109.5 . .
S80 C81 H81A 109.5 . .
S80 C81 H81B 109.5 . .
S80 C81 H81C 109.5 . .
H81A C81 H81B 109.5 . .
H81A C81 H81C 109.5 . .
H81B C81 H81C 109.5 . .

loop_
_geom_bond_atom_site_label_1
_geom_bond_atom_site_label_2
_geom_bond_distance
_geom_bond_site_symmetry_2
C1 H1 0.9500 .
C1 C2 1.385(3) .
C1 C6 1.388(3) .
C2 H2 0.9500 .
C2 C3 1.385(3) .
C3 C4 1.388(4) .
C3 N12 1.432(3) .
C4 H4 0.9500 .
C4 C5 1.394(3) .
C5 H5 0.9500 .
C5 C6 1.387(3) .
C6 N1 1.432(3) .
C7 N1 1.406(3) .
C7 N2 1.334(3) .
C7 N3 1.320(3) .
C8 N3 1.360(3) .
C8 N4 1.346(3) .
C8 N5 1.321(3) .
C9 N2 1.355(3) .
C9 N4 1.339(3) .
C9 N6 1.341(3) .
C10 N1 1.396(3) .
C10 N7 1.333(3) .
C10 N8 1.332(3) .
C11 N7 1.352(3) .
C11 N9 1.342(4) .
C11 N11 1.346(4) .
C12 N8 1.360(3) .
C12 N9 1.337(4) .
C12 N10 1.347(4) .
C13 N12 1.420(3) .
C13 N18 1.324(3) .
C13 N19 1.329(3) .
C14 N18 1.360(3) .
C14 N20 1.339(3) .
C14 N22 1.338(3) .
C15 N19 1.357(3) .
C15 N20 1.346(3) .
C15 N21 1.336(3) .
C16 N12 1.387(3) .
C16 N13 1.336(3) .
C16 N14 1.338(3) .
C17 N13 1.346(3) .
C17 N15 1.342(3) .
C17 N17 1.338(3) .
C18 N14 1.351(3) .
C18 N15 1.348(3) .
C18 N16 1.333(3) .
N5 H5A 0.8800 .
N5 H5B 0.8800 .
N6 H6A 0.8800 .
N6 H6B 0.8800 .
N10 H10A 0.8800 .
N10 H10B 0.8800 .
N11 H11A 0.8800 .
N11 H11B 0.8800 .
N16 H16A 0.8800 .
N16 H16B 0.8800 .
N17 H17A 0.8800 .
N17 H17B 0.8800 .
N21 H21A 0.8800 .
N21 H21B 0.8800 .
N22 H22A 0.8800 .
N22 H22B 0.8800 .
C20 H20 0.9500 .
C20 C21 1.3900 .
C20 C25 1.3900 .
C21 H21 0.9500 .
C21 C22 1.3900 .
C22 H22 0.9500 .
C22 C23 1.3900 .
C23 H23 0.9500 .
C23 C24 1.3900 .
C24 H24 0.9500 .
C24 C25 1.3900 .
C25 H25 0.9500 .
C30 H30 0.9500 .
C30 C31 1.3900 .
C30 C35 1.3900 .
C31 H31 0.9500 .
C31 C32 1.3900 .
C32 H32 0.9500 .
C32 C33 1.3900 .
C33 H33 0.9500 .
C33 C34 1.3900 .
C34 H34 0.9500 .
C34 C35 1.3900 .
C35 H35 0.9500 .
S40 O40 1.5297(9) .
S40 C40 1.7608(10) .
S40 C41 1.7612(9) .
C40 H40A 0.9800 .
C40 H40B 0.9800 .
C40 H40C 0.9800 .
C41 H41A 0.9800 .
C41 H41B 0.9800 .
C41 H41C 0.9800 .
S40B O40B 1.24(4) .
S40B C40B 1.53(4) .
S40B C41B 2.08(5) .
C40B H40D 0.9800 .
C40B H40E 0.9800 .
C40B H40F 0.9800 .
C41B H41D 0.9800 .
C41B H41E 0.9800 .
C41B H41F 0.9800 .
S50 O50 1.5293(11) .
S50 C50 1.7607(13) .
S50 C51 1.7625(13) .
C50 H50A 0.9800 .
C50 H50B 0.9800 .
C50 H50C 0.9800 .
C51 H51A 0.9800 .
C51 H51B 0.9800 .
C51 H51C 0.9800 .
S60 O60 1.5297(12) .
S60 C60 1.7613(14) .
S60 C61 1.7616(13) .
C60 H60A 0.9800 .
C60 H60B 0.9800 .
C60 H60C 0.9800 .
C61 H61A 0.9800 .
C61 H61B 0.9800 .
C61 H61C 0.9800 .
S70 O70 1.5297(12) .
S70 C70 1.7614(14) .
S70 C71 1.7614(13) .
C70 H70A 0.9800 .
C70 H70B 0.9800 .
C70 H70C 0.9800 .
C71 H71A 0.9800 .
C71 H71B 0.9800 .
C71 H71C 0.9800 .
S70B O70B 1.5303(12) .
S70B C70B 1.7614(14) .
S70B C71B 1.7612(13) .
C70B H70D 0.9800 .
C70B H70E 0.9800 .
C70B H70F 0.9800 .
C71B H71D 0.9800 .
C71B H71E 0.9800 .
C71B H71F 0.9800 .
S80 O80 1.5284(11) .
S80 C80 1.7614(14) .
S80 C81 1.7614(13) .
C80 H80A 0.9800 .
C80 H80B 0.9800 .
C80 H80C 0.9800 .
C81 H81A 0.9800 .
C81 H81B 0.9800 .
C81 H81C 0.9800 .

loop_
_geom_hbond_atom_site_label_D
_geom_hbond_atom_site_label_H
_geom_hbond_atom_site_label_A
_geom_hbond_distance_DH
_geom_hbond_distance_HA
_geom_hbond_distance_DA
_geom_hbond_angle_DHA
_geom_hbond_site_symmetry_A
_geom_hbond_publ_flag
N5 H5A O50 0.88 2.07 2.906(3) 158.6 . yes
N5 H5B O80 0.88 2.01 2.878(3) 169.6 1_455 yes
N6 H6A N8 0.88 2.39 3.251(3) 167.8 4_566 yes
N6 H6B N14 0.88 2.40 3.261(3) 166.3 4_566 yes
N10 H10A O60 0.88 2.05 2.902(4) 161.5 . yes
N10 H10B N4 0.88 2.26 3.076(4) 154.7 4_565 yes
N11 H11A N19 0.88 2.60 3.317(3) 139.1 2_545 yes
N11 H11B O70 0.88 2.04 2.892(8) 163.5 . yes
N11 H11B O70B 0.88 2.20 3.048(9) 162.8 . yes
N11 H11B S70C 0.88 2.87 3.504(7) 129.8 . yes
N16 H16A N18 0.88 2.61 3.430(3) 155.3 4_565 yes
N16 H16B N2 0.88 2.22 3.077(3) 164.2 4_565 yes
N17 H17A O80 0.88 2.07 2.912(3) 158.8 . yes
N17 H17B O50 0.88 2.06 2.914(3) 162.3 1_655 yes
N17 H17B S50B 0.88 2.84 3.566(4) 140.5 1_655 yes
N21 H21A N20 0.88 2.17 3.027(3) 163.9 3_666 yes
N21 H21B O40 0.88 2.19 2.863(4) 132.9 3_666 yes
N21 H21B O40B 0.88 2.24 2.97(4) 140.8 3_666 yes
N22 H22A O40 0.88 2.12 2.994(5) 170.5 . yes
N22 H22A O40B 0.88 2.42 3.29(5) 168.3 . yes
N22 H22B N15 0.88 2.08 2.955(3) 173.3 4_566 yes

loop_
_geom_torsion_atom_site_label_1
_geom_torsion_atom_site_label_2
_geom_torsion_atom_site_label_3
_geom_torsion_atom_site_label_4
_geom_torsion
_geom_torsion_site_symmetry_1
_geom_torsion_site_symmetry_2
_geom_torsion_site_symmetry_3
_geom_torsion_site_symmetry_4
C1 C2 C3 C4 -0.7(4) . . . .
C1 C2 C3 N12 178.1(2) . . . .
C1 C6 N1 C7 140.9(2) . . . .
C1 C6 N1 C10 -51.8(3) . . . .
C2 C1 C6 C5 0.5(4) . . . .
C2 C1 C6 N1 -178.2(2) . . . .
C2 C3 C4 C5 0.8(4) . . . .
C2 C3 N12 C13 -112.4(3) . . . .
C2 C3 N12 C16 45.2(3) . . . .
C3 C4 C5 C6 -0.3(4) . . . .
C4 C3 N12 C13 66.4(3) . . . .
C4 C3 N12 C16 -135.9(2) . . . .
C4 C5 C6 C1 -0.4(4) . . . .
C4 C5 C6 N1 178.3(2) . . . .
C5 C6 N1 C7 -37.7(3) . . . .
C5 C6 N1 C10 129.5(2) . . . .
C6 C1 C2 C3 0.1(4) . . . .
N1 C7 N2 C9 178.3(2) . . . .
N1 C7 N3 C8 -173.9(2) . . . .
N1 C10 N7 C11 -177.8(2) . . . .
N1 C10 N8 C12 179.2(2) . . . .
N2 C7 N1 C6 -54.1(3) . . . .
N2 C7 N1 C10 138.7(2) . . . .
N2 C7 N3 C8 3.8(4) . . . .
N2 C9 N4 C8 4.5(4) . . . .
N3 C7 N1 C6 123.9(2) . . . .
N3 C7 N1 C10 -43.3(3) . . . .
N3 C7 N2 C9 0.6(4) . . . .
N3 C8 N4 C9 0.7(4) . . . .
N4 C8 N3 C7 -4.5(4) . . . .
N4 C9 N2 C7 -5.1(4) . . . .
N5 C8 N3 C7 176.3(2) . . . .
N5 C8 N4 C9 179.9(3) . . . .
N6 C9 N2 C7 174.7(3) . . . .
N6 C9 N4 C8 -175.3(3) . . . .
N7 C10 N1 C6 150.1(2) . . . .
N7 C10 N1 C7 -43.0(3) . . . .
N7 C10 N8 C12 0.4(4) . . . .
N7 C11 N9 C12 -0.2(4) . . . .
N8 C10 N1 C6 -28.8(3) . . . .
N8 C10 N1 C7 138.0(2) . . . .
N8 C10 N7 C11 1.1(4) . . . .
N8 C12 N9 C11 2.0(4) . . . .
N9 C11 N7 C10 -1.1(4) . . . .
N9 C12 N8 C10 -2.0(4) . . . .
N10 C12 N8 C10 177.3(2) . . . .
N10 C12 N9 C11 -177.4(3) . . . .
N11 C11 N7 C10 178.0(2) . . . .
N11 C11 N9 C12 -179.4(3) . . . .
N12 C3 C4 C5 -178.0(2) . . . .
N12 C13 N18 C14 175.2(2) . . . .
N12 C13 N19 C15 -175.8(2) . . . .
N12 C16 N13 C17 176.4(2) . . . .
N12 C16 N14 C18 179.0(2) . . . .
N13 C16 N12 C3 -143.9(2) . . . .
N13 C16 N12 C13 13.5(3) . . . .
N13 C16 N14 C18 -0.8(4) . . . .
N13 C17 N15 C18 -0.9(4) . . . .
N14 C16 N12 C3 36.3(3) . . . .
N14 C16 N12 C13 -166.3(2) . . . .
N14 C16 N13 C17 -3.8(4) . . . .
N14 C18 N15 C17 -4.6(4) . . . .
N15 C17 N13 C16 4.8(4) . . . .
N15 C18 N14 C16 5.4(4) . . . .
N16 C18 N14 C16 -175.2(2) . . . .
N16 C18 N15 C17 176.0(2) . . . .
N17 C17 N13 C16 -173.7(3) . . . .
N17 C17 N15 C18 177.5(3) . . . .
N18 C13 N12 C3 43.2(3) . . . .
N18 C13 N12 C16 -114.7(3) . . . .
N18 C13 N19 C15 5.8(4) . . . .
N18 C14 N20 C15 4.3(4) . . . .
N19 C13 N12 C3 -135.3(2) . . . .
N19 C13 N12 C16 66.7(3) . . . .
N19 C13 N18 C14 -6.5(4) . . . .
N19 C15 N20 C14 -5.1(4) . . . .
N20 C14 N18 C13 0.9(4) . . . .
N20 C15 N19 C13 0.6(4) . . . .
N21 C15 N19 C13 -179.8(2) . . . .
N21 C15 N20 C14 175.3(2) . . . .
N22 C14 N18 C13 -179.0(2) . . . .
N22 C14 N20 C15 -175.8(2) . . . .
C20 C21 C22 C23 0.0 . . . .
C21 C20 C25 C24 0.0 . . . .
C21 C22 C23 C24 0.0 . . . .
C22 C23 C24 C25 0.0 . . . .
C23 C24 C25 C20 0.0 . . . .
C25 C20 C21 C22 0.0 . . . .
C30 C31 C32 C33 0.0 . . . .
C31 C30 C35 C34 0.0 . . . .
C31 C32 C33 C34 0.0 . . . .
C32 C33 C34 C35 0.0 . . . .
C33 C34 C35 C30 0.0 . . . .
C35 C30 C31 C32 0.0 . . . .
